data_2200321
loop_
_publ_author_name
'Xu Deng'
'Ya-Mei Guo'
'Miao Du'
'Ya-Yin Fang'

_publ_section_title
;
 2-<i>tert</i>-Butyl-4-methyl-6-(4-piperidylmethyl)phenol
;
_journal_issue 6
_journal_name_full 'Acta Crystallographica Section E'
_journal_page_first o488
_journal_page_last o489
_journal_paper_doi 10.1107/S1600536801006328
_journal_volume 57
_journal_year 2001
_chemical_formula_iupac 'C17 H27 N O'
_chemical_formula_moiety 'C17 H27 N O'
_chemical_formula_sum 'C17 H27 N O'
_chemical_formula_weight 261.40
_chemical_name_systematic
;
2-tert-Butyl-4-methyl-6-(4-piperidylmethyl)phenol
;
_space_group_IT_number 2
_symmetry_cell_setting triclinic
_symmetry_space_group_name_Hall '-P 1'
_symmetry_space_group_name_H-M 'P -1'
_cell_angle_alpha 97.391(6)
_cell_angle_beta 97.498(6)
_cell_angle_gamma 100.559(7)
_cell_formula_units_Z 2
_cell_length_a 6.2854(19)
_cell_length_b 8.626(3)
_cell_length_c 15.318(5)
_cell_measurement_reflns_used 3312
_cell_measurement_temperature 293(2)
_cell_measurement_theta_max 25.03
_cell_measurement_theta_min 1.36
_cell_volume 799.5(5)
_diffrn_measured_fraction_theta_full 1.0
_diffrn_measured_fraction_theta_max .99
_diffrn_measurement_device 'Bruker SMART 1000'
_diffrn_measurement_method \w
_diffrn_radiation_type MoK\a
_diffrn_radiation_wavelength .71073
_diffrn_reflns_av_R_equivalents .0401
_diffrn_reflns_limit_h_max 7
_diffrn_reflns_limit_h_min -6
_diffrn_reflns_limit_k_max 10
_diffrn_reflns_limit_k_min -7
_diffrn_reflns_limit_l_max 18
_diffrn_reflns_limit_l_min -18
_diffrn_reflns_number 3376
_diffrn_reflns_theta_full 23.67
_diffrn_reflns_theta_max 25.03
_diffrn_standards_decay_% 0
_diffrn_standards_interval_count none
_diffrn_standards_number 0
_exptl_absorpt_coefficient_mu .066
_exptl_absorpt_correction_T_max .9869
_exptl_absorpt_correction_T_min .9837
_exptl_absorpt_correction_type multi-scan
_exptl_absorpt_process_details '[SAINT (Bruker 1998) and SADABS (Sheldrick, 1997)]'
_exptl_crystal_colour colorless
_exptl_crystal_density_diffrn 1.086
_exptl_crystal_density_meas ?
_exptl_crystal_description prism
_exptl_crystal_F_000 288
_exptl_crystal_size_max .25
_exptl_crystal_size_mid .20
_exptl_crystal_size_min .20
_refine_diff_density_max .157
_refine_diff_density_min -.181
_refine_ls_extinction_method none
_refine_ls_goodness_of_fit_ref .993
_refine_ls_hydrogen_treatment constr
_refine_ls_number_parameters 172
_refine_ls_number_reflns 2818
_refine_ls_restrained_S_all .993
_refine_ls_R_factor_all .1533
_refine_ls_R_factor_gt .0584
_refine_ls_shift/su_max .022
_refine_ls_shift/su_mean .003
_refine_ls_structure_factor_coef Fsqd
_refine_ls_weighting_details 'calc w = 1/[\s^2^(Fo^2^)+(0.0528P)^2^+0.0223P] where P = (Fo^2^+2Fc^2^)/3'
_refine_ls_weighting_scheme calc
_refine_ls_wR_factor_ref .1551
_reflns_number_gt 1219
_reflns_number_total 2818
_reflns_threshold_expression I>2\s(I)
_cod_data_source_file ob6034.cif
_cod_data_source_block I
_cod_depositor_comments
;
The following automatic conversions were performed:
'_symmetry_cell_setting' value 'Triclinic' changed to 'triclinic'
according to '/home/saulius/struct/CIF-dictionaries/cif_core.dic'
dictionary named 'cif_core.dic' version 2.4.1 from 2010-06-29.

Automatic conversion script
Id: cif_fix_enum 1527 2010-12-29 10:47:43Z saulius 

The following automatic conversions were performed:

'_symmetry_cell_setting' value 'Triclinic' changed to 'triclinic'
according to /home/saulius/struct/CIF-dictionaries/cif_core.dic
dictionary named 'cif_core.dic' version 2.4.1 from 2010-06-29.

Automatic conversion script
Id: cif_fix_values 1715 2011-07-08 13:25:40Z adriana 

The following automatic conversions were performed:

'_exptl_crystal_density_meas' value 'not measured' was changed to '?'
- the value is perceived as not measured.

Automatic conversion script
Id: cif_fix_values 3008 2015-01-20 13:52:24Z robertas 
;
_cod_original_cell_volume 799.5(4)
_cod_database_code 2200321
_cod_database_fobs_code 2200321

loop_
_symmetry_equiv_pos_as_xyz
'x, y, z'
'-x, -y, -z'

loop_
_atom_site_label
_atom_site_fract_x
_atom_site_fract_y
_atom_site_fract_z
_atom_site_U_iso_or_equiv
_atom_site_adp_type
_atom_site_calc_flag
_atom_site_refinement_flags
_atom_site_occupancy
_atom_site_disorder_assembly
_atom_site_disorder_group
_atom_site_type_symbol
N1 -.0386(4) .3200(3) .16721(17) .0448(7) Uani d . 1 . . N
O1 .2393(3) .5997(2) .21525(14) .0541(7) Uani d . 1 . . O
H1A .1197 .5412 .1958 .081 Uiso calc R 1 . . H
C1 .0702(5) .2173(4) .1130(2) .0519(9) Uani d . 1 . . C
H1B .0198 .1071 .1202 .062 Uiso calc R 1 . . H
H1C .2270 .2456 .1333 .062 Uiso calc R 1 . . H
C2 .0232(5) .2334(4) .0156(2) .0619(10) Uani d . 1 . . C
H2A .0923 .1605 -.0191 .074 Uiso calc R 1 . . H
H2B .0857 .3412 .0078 .074 Uiso calc R 1 . . H
C3 -.2215(5) .1971(5) -.0183(2) .0692(11) Uani d . 1 . . C
H3A -.2479 .2208 -.0785 .083 Uiso calc R 1 . . H
H3B -.2809 .0847 -.0195 .083 Uiso calc R 1 . . H
C4 -.3338(5) .2974(5) .0424(2) .0692(11) Uani d . 1 . . C
H4A -.2904 .4088 .0361 .083 Uiso calc R 1 . . H
H4B -.4913 .2658 .0243 .083 Uiso calc R 1 . . H
C5 -.2765(5) .2791(4) .1390(2) .0589(10) Uani d . 1 . . C
H5A -.3457 .3485 .1761 .071 Uiso calc R 1 . . H
H5B -.3316 .1699 .1466 .071 Uiso calc R 1 . . H
C6 .0165(5) .3119(4) .2623(2) .0502(9) Uani d . 1 . . C
H6A -.0109 .2009 .2707 .060 Uiso calc R 1 . . H
H6B -.0792 .3650 .2949 .060 Uiso calc R 1 . . H
C7 .2521(5) .3879(4) .3008(2) .0400(8) Uani d . 1 . . C
C8 .3497(5) .5335(4) .2794(2) .0412(8) Uani d . 1 . . C
C9 .5594(5) .6144(4) .32101(19) .0410(8) Uani d . 1 . . C
C10 .6646(5) .5395(4) .3834(2) .0448(9) Uani d . 1 . . C
H10A .8031 .5914 .4129 .054 Uiso calc R 1 . . H
C11 .5767(5) .3919(4) .40477(19) .0424(8) Uani d . 1 . . C
C12 .3690(5) .3189(4) .3625(2) .0470(9) Uani d . 1 . . C
H12A .3054 .2204 .3758 .056 Uiso calc R 1 . . H
C13 .7032(5) .3160(4) .4718(2) .0651(11) Uani d . 1 . . C
H13A .6169 .2151 .4779 .098 Uiso calc R 1 . . H
H13B .7364 .3848 .5283 .098 Uiso calc R 1 . . H
H13C .8372 .2996 .4518 .098 Uiso calc R 1 . . H
C14 .6678(5) .7764(4) .2997(2) .0471(9) Uani d . 1 . . C
C15 .8877(6) .8454(4) .3604(2) .0823(13) Uani d . 1 . . C
H15A .9841 .7717 .3540 .123 Uiso calc R 1 . . H
H15B .8642 .8628 .4213 .123 Uiso calc R 1 . . H
H15C .9525 .9450 .3440 .123 Uiso calc R 1 . . H
C16 .7130(5) .7574(4) .2037(2) .0677(11) Uani d . 1 . . C
H16A .5778 .7155 .1638 .102 Uiso calc R 1 . . H
H16B .8113 .6852 .1967 .102 Uiso calc R 1 . . H
H16C .7783 .8595 .1904 .102 Uiso calc R 1 . . H
C17 .5191(5) .8979(4) .3124(2) .0701(11) Uani d . 1 . . C
H17A .3806 .8586 .2743 .105 Uiso calc R 1 . . H
H17B .5876 .9978 .2974 .105 Uiso calc R 1 . . H
H17C .4962 .9132 .3734 .105 Uiso calc R 1 . . H

loop_
_atom_site_aniso_label
_atom_site_aniso_U_11
_atom_site_aniso_U_22
_atom_site_aniso_U_33
_atom_site_aniso_U_12
_atom_site_aniso_U_13
_atom_site_aniso_U_23
N1 .0307(16) .0490(18) .0523(18) .0066(13) .0065(12) .0013(13)
O1 .0441(14) .0503(15) .0651(16) .0051(12) -.0010(11) .0152(12)
C1 .044(2) .061(2) .050(2) .0112(19) .0068(16) .0048(18)
C2 .050(2) .075(3) .057(2) .008(2) .0091(18) .0027(19)
C3 .053(2) .092(3) .055(2) .004(2) -.0031(19) .013(2)
C4 .043(2) .081(3) .082(3) .012(2) .000(2) .017(2)
C5 .038(2) .071(3) .065(3) .0091(19) .0048(17) .009(2)
C6 .049(2) .056(2) .043(2) .0032(18) .0107(16) .0027(17)
C7 .041(2) .036(2) .040(2) .0015(17) .0099(16) .0009(16)
C8 .042(2) .044(2) .038(2) .0163(18) .0016(16) .0060(16)
C9 .042(2) .039(2) .039(2) .0054(17) .0051(16) .0008(16)
C10 .041(2) .050(2) .040(2) .0076(18) .0016(16) .0017(17)
C11 .049(2) .043(2) .0346(19) .0128(18) .0046(16) .0027(16)
C12 .060(2) .040(2) .043(2) .0096(19) .0145(18) .0077(17)
C13 .078(3) .071(3) .050(2) .025(2) .0013(19) .018(2)
C14 .043(2) .043(2) .054(2) .0051(18) .0054(17) .0107(17)
C15 .069(3) .063(3) .096(3) -.017(2) -.014(2) .017(2)
C16 .062(2) .069(3) .077(3) .011(2) .018(2) .029(2)
C17 .076(3) .043(2) .092(3) .011(2) .019(2) .008(2)

loop_
_atom_type_symbol
_atom_type_description
_atom_type_scat_dispersion_real
_atom_type_scat_dispersion_imag
_atom_type_scat_source
C C .0033 .0016 'International Tables Vol C Tables 4.2.6.8 and 6.1.1.4'
H H .0000 .0000 'International Tables Vol C Tables 4.2.6.8 and 6.1.1.4'
N N .0061 .0033 'International Tables Vol C Tables 4.2.6.8 and 6.1.1.4'
O O .0106 .0060 'International Tables Vol C Tables 4.2.6.8 and 6.1.1.4'

loop_
_geom_angle_atom_site_label_1
_geom_angle_atom_site_label_2
_geom_angle_atom_site_label_3
_geom_angle
_geom_angle_publ_flag
C1 N1 C5 110.9(2) yes
C1 N1 C6 111.4(2) yes
C5 N1 C6 110.5(2) yes
C8 O1 H1A 109.5 ?
N1 C1 C2 111.1(3) ?
N1 C1 H1B 109.4 ?
C2 C1 H1B 109.4 ?
N1 C1 H1C 109.4 ?
C2 C1 H1C 109.4 ?
H1B C1 H1C 108.0 ?
C1 C2 C3 111.4(3) ?
C1 C2 H2A 109.4 ?
C3 C2 H2A 109.4 ?
C1 C2 H2B 109.4 ?
C3 C2 H2B 109.4 ?
H2A C2 H2B 108.0 ?
C4 C3 C2 109.5(3) ?
C4 C3 H3A 109.8 ?
C2 C3 H3A 109.8 ?
C4 C3 H3B 109.8 ?
C2 C3 H3B 109.8 ?
H3A C3 H3B 108.2 ?
C5 C4 C3 111.9(3) ?
C5 C4 H4A 109.2 ?
C3 C4 H4A 109.2 ?
C5 C4 H4B 109.2 ?
C3 C4 H4B 109.2 ?
H4A C4 H4B 107.9 ?
N1 C5 C4 110.5(3) ?
N1 C5 H5A 109.6 ?
C4 C5 H5A 109.6 ?
N1 C5 H5B 109.6 ?
C4 C5 H5B 109.6 ?
H5A C5 H5B 108.1 ?
N1 C6 C7 113.4(2) ?
N1 C6 H6A 108.9 ?
C7 C6 H6A 108.9 ?
N1 C6 H6B 108.9 ?
C7 C6 H6B 108.9 ?
H6A C6 H6B 107.7 ?
C12 C7 C8 119.0(3) ?
C12 C7 C6 120.3(3) ?
C8 C7 C6 120.6(3) ?
O1 C8 C7 119.5(3) yes
O1 C8 C9 118.7(3) yes
C7 C8 C9 121.7(3) yes
C10 C9 C8 116.0(3) ?
C10 C9 C14 121.5(3) ?
C8 C9 C14 122.5(3) ?
C9 C10 C11 124.3(3) ?
C9 C10 H10A 117.9 ?
C11 C10 H10A 117.9 ?
C12 C11 C10 117.1(3) ?
C12 C11 C13 121.6(3) ?
C10 C11 C13 121.3(3) ?
C11 C12 C7 121.9(3) ?
C11 C12 H12A 119.1 ?
C7 C12 H12A 119.1 ?
C11 C13 H13A 109.5 ?
C11 C13 H13B 109.5 ?
H13A C13 H13B 109.5 ?
C11 C13 H13C 109.5 ?
H13A C13 H13C 109.5 ?
H13B C13 H13C 109.5 ?
C16 C14 C9 109.8(3) ?
C16 C14 C15 107.4(3) ?
C9 C14 C15 111.9(3) ?
C16 C14 C17 109.6(3) ?
C9 C14 C17 110.5(3) ?
C15 C14 C17 107.6(3) ?
C14 C15 H15A 109.5 ?
C14 C15 H15B 109.5 ?
H15A C15 H15B 109.5 ?
C14 C15 H15C 109.5 ?
H15A C15 H15C 109.5 ?
H15B C15 H15C 109.5 ?
C14 C16 H16A 109.5 ?
C14 C16 H16B 109.5 ?
H16A C16 H16B 109.5 ?
C14 C16 H16C 109.5 ?
H16A C16 H16C 109.5 ?
H16B C16 H16C 109.5 ?
C14 C17 H17A 109.5 ?
C14 C17 H17B 109.5 ?
H17A C17 H17B 109.5 ?
C14 C17 H17C 109.5 ?
H17A C17 H17C 109.5 ?
H17B C17 H17C 109.5 ?

loop_
_geom_bond_atom_site_label_1
_geom_bond_atom_site_label_2
_geom_bond_site_symmetry_2
_geom_bond_distance
_geom_bond_publ_flag
N1 C1 . 1.457(4) yes
N1 C5 . 1.464(3) yes
N1 C6 . 1.466(4) yes
O1 C8 . 1.372(3) yes
O1 H1A . .8200 yes
C1 C2 . 1.512(4) no
C1 H1B . .9700 no
C1 H1C . .9700 no
C2 C3 . 1.519(4) no
C2 H2A . .9700 no
C2 H2B . .9700 no
C3 C4 . 1.516(5) no
C3 H3A . .9700 no
C3 H3B . .9700 no
C4 C5 . 1.513(4) no
C4 H4A . .9700 no
C4 H4B . .9700 no
C5 H5A . .9700 no
C5 H5B . .9700 no
C6 C7 . 1.513(4) no
C6 H6A . .9700 no
C6 H6B . .9700 no
C7 C12 . 1.382(4) no
C7 C8 . 1.392(4) no
C8 C9 . 1.400(4) no
C9 C10 . 1.385(4) no
C9 C14 . 1.532(4) no
C10 C11 . 1.389(4) no
C10 H10A . .9300 no
C11 C12 . 1.376(4) no
C11 C13 . 1.505(4) no
C12 H12A . .9300 no
C13 H13A . .9600 no
C13 H13B . .9600 no
C13 H13C . .9600 no
C14 C16 . 1.527(4) no
C14 C15 . 1.533(4) no
C14 C17 . 1.538(4) no
C15 H15A . .9600 no
C15 H15B . .9600 no
C15 H15C . .9600 no
C16 H16A . .9600 no
C16 H16B . .9600 no
C16 H16C . .9600 no
C17 H17A . .9600 no
C17 H17B . .9600 no
C17 H17C . .9600 no

loop_
_geom_hbond_atom_site_label_D
_geom_hbond_atom_site_label_H
_geom_hbond_atom_site_label_A
_geom_hbond_distance_DH
_geom_hbond_distance_HA
_geom_hbond_distance_DA
_geom_hbond_angle_DHA
_geom_hbond_publ_flag
O1 H1a N1 .820 1.948 2.660(3) 144.68 yes

loop_
_geom_torsion_atom_site_label_1
_geom_torsion_atom_site_label_2
_geom_torsion_atom_site_label_3
_geom_torsion_atom_site_label_4
_geom_torsion
C5 N1 C1 C2 59.8(3)
C6 N1 C1 C2 -176.7(3)
N1 C1 C2 C3 -56.6(4)
C1 C2 C3 C4 52.5(4)
C2 C3 C4 C5 -52.9(4)
C1 N1 C5 C4 -59.5(4)
C6 N1 C5 C4 176.5(3)
C3 C4 C5 N1 56.6(4)
C1 N1 C6 C7 69.3(3)
C5 N1 C6 C7 -166.9(3)
N1 C6 C7 C12 -141.2(3)
N1 C6 C7 C8 43.1(4)
C12 C7 C8 O1 177.0(3)
C6 C7 C8 O1 -7.2(4)
C12 C7 C8 C9 -2.4(4)
C6 C7 C8 C9 173.3(3)
O1 C8 C9 C10 -178.4(3)
C7 C8 C9 C10 1.1(4)
O1 C8 C9 C14 1.8(4)
C7 C8 C9 C14 -178.7(3)
C8 C9 C10 C11 1.1(4)
C14 C9 C10 C11 -179.1(3)
C9 C10 C11 C12 -1.9(5)
C9 C10 C11 C13 178.5(3)
C10 C11 C12 C7 .5(4)
C13 C11 C12 C7 -179.9(3)
C8 C7 C12 C11 1.6(4)
C6 C7 C12 C11 -174.2(3)
C10 C9 C14 C16 114.1(3)
C8 C9 C14 C16 -66.0(4)
C10 C9 C14 C15 -5.0(4)
C8 C9 C14 C15 174.9(3)
C10 C9 C14 C17 -124.8(3)
C8 C9 C14 C17 55.0(4)

loop_
_cod_related_entry_id
_cod_related_entry_database
_cod_related_entry_code
1 ChemSpider 15584852
